data_4085880
loop_
_publ_author_name
'Pfaff, Ulrike'
'Hildebrandt, Alexander'
'Korb, Marcus'
'Schaarschmidt, Dieter'
'Rosenkranz, Marco'
'Popov, Alexey'
'Lang, Heinrich'

_publ_section_title
;
 Five-Membered Heterocycles as Linking Units in Strongly Coupled
 Homobimetallic Group 8 Metal Half-Sandwich Complexes
;
_journal_issue 12
_journal_name_full Organometallics
_journal_page_first 2826
_journal_paper_doi 10.1021/acs.organomet.5b00104
_journal_volume 34
_journal_year 2015
_chemical_formula_moiety 'C70 H60 P4 Ru2 S'
_chemical_formula_sum 'C70 H60 P4 Ru2 S'
_chemical_formula_weight 1259.26
_chemical_name_systematic
; 
 ? 
;
_space_group_IT_number 14
_symmetry_cell_setting monoclinic
_symmetry_space_group_name_Hall '-P 2ybc'
_symmetry_space_group_name_H-M 'P 1 21/c 1'
_atom_sites_solution_hydrogens geom
_atom_sites_solution_primary direct
_atom_sites_solution_secondary difmap
_audit_creation_method SHELXL-97
_cell_angle_alpha 90.00
_cell_angle_beta 104.717(3)
_cell_angle_gamma 90.00
_cell_formula_units_Z 4
_cell_length_a 16.8002(5)
_cell_length_b 15.7240(4)
_cell_length_c 22.0975(7)
_cell_measurement_reflns_used 12684
_cell_measurement_temperature 102.7(2)
_cell_measurement_theta_max 25.6255
_cell_measurement_theta_min 2.8398
_cell_volume 5645.9(3)
_computing_cell_refinement
;
CrysAlisPro, Agilent Technologies,
Version 1.171.35.19 (release 27-10-2011 CrysAlis171 .NET)
(compiled Oct 27 2011,15:02:11)
;
_computing_data_collection
;
CrysAlisPro, Agilent Technologies,
Version 1.171.35.19 (release 27-10-2011 CrysAlis171 .NET)
(compiled Oct 27 2011,15:02:11)
;
_computing_data_reduction
;
CrysAlisPro, Agilent Technologies,
Version 1.171.35.19 (release 27-10-2011 CrysAlis171 .NET)
(compiled Oct 27 2011,15:02:11)
;
_computing_structure_refinement 'SHELXL-97 (Sheldrick, 1997)'
_computing_structure_solution 'SHELXS-97 (Sheldrick, 1990)'
_diffrn_ambient_temperature 102.7(2)
_diffrn_measured_fraction_theta_full 0.997
_diffrn_measured_fraction_theta_max 0.997
_diffrn_measurement_device_type 'oxford gemini s'
_diffrn_measurement_method '\w scans'
_diffrn_radiation_monochromator graphite
_diffrn_radiation_source 'fine-focus sealed tube'
_diffrn_radiation_type MoK\a
_diffrn_radiation_wavelength 0.71073
_diffrn_reflns_av_R_equivalents 0.0616
_diffrn_reflns_av_sigmaI/netI 0.0510
_diffrn_reflns_limit_h_max 20
_diffrn_reflns_limit_h_min -20
_diffrn_reflns_limit_k_max 19
_diffrn_reflns_limit_k_min -19
_diffrn_reflns_limit_l_max 25
_diffrn_reflns_limit_l_min -26
_diffrn_reflns_number 39855
_diffrn_reflns_theta_full 25.68
_diffrn_reflns_theta_max 25.68
_diffrn_reflns_theta_min 2.85
_diffrn_standards_decay_% 0
_diffrn_standards_interval_count 50
_diffrn_standards_interval_time 10
_diffrn_standards_number 2
_exptl_absorpt_coefficient_mu 0.729
_exptl_absorpt_correction_T_max 1.00000
_exptl_absorpt_correction_T_min 0.78528
_exptl_absorpt_correction_type multi-scan
_exptl_absorpt_process_details
;
CrysAlisPro, Agilent Technologies,
Version 1.171.35.19 (release 27-10-2011 CrysAlis171 .NET)
(compiled Oct 27 2011,15:02:11)
Empirical absorption correction using spherical harmonics,
 implemented in SCALE3 ABSPACK scaling algorithm.
;
_exptl_crystal_colour yellow
_exptl_crystal_density_diffrn 1.481
_exptl_crystal_density_method 'not measured'
_exptl_crystal_description block
_exptl_crystal_F_000 2576
_exptl_crystal_size_max 0.38
_exptl_crystal_size_mid 0.3
_exptl_crystal_size_min 0.2
_refine_diff_density_max 1.434
_refine_diff_density_min -1.444
_refine_diff_density_rms 0.112
_refine_ls_extinction_method none
_refine_ls_goodness_of_fit_ref 1.043
_refine_ls_hydrogen_treatment constr
_refine_ls_matrix_type full
_refine_ls_number_parameters 694
_refine_ls_number_reflns 10684
_refine_ls_number_restraints 0
_refine_ls_restrained_S_all 1.043
_refine_ls_R_factor_all 0.0651
_refine_ls_R_factor_gt 0.0495
_refine_ls_shift/su_max 0.001
_refine_ls_shift/su_mean 0.000
_refine_ls_structure_factor_coef Fsqd
_refine_ls_weighting_details 'calc w=1/[\s^2^(Fo^2^)+(0.0794P)^2^+1.9736P] where P=(Fo^2^+2Fc^2^)/3'
_refine_ls_weighting_scheme calc
_refine_ls_wR_factor_gt 0.1306
_refine_ls_wR_factor_ref 0.1416
_reflns_number_gt 8423
_reflns_number_total 10684
_reflns_threshold_expression >2sigma(I)
_cod_data_source_file om5b00104_si_002.cif
_cod_data_source_block UP60-3
_cod_depositor_comments 'Adding full bibliography for 4085876--4085880.cif.'
_cod_original_sg_symbol_H-M 'P 21/c'
_cod_database_code 4085880

loop_
_symmetry_equiv_pos_as_xyz
'x, y, z'
'-x, y+1/2, -z+1/2'
'-x, -y, -z'
'x, -y-1/2, z-1/2'

loop_
_atom_site_label
_atom_site_type_symbol
_atom_site_fract_x
_atom_site_fract_y
_atom_site_fract_z
_atom_site_U_iso_or_equiv
_atom_site_adp_type
_atom_site_occupancy
_atom_site_symmetry_multiplicity
_atom_site_calc_flag
_atom_site_refinement_flags
C1 C 1.1975(2) 0.1940(2) 0.27854(17) 0.0266(8) Uani 1 1 d .
C2 C 1.2470(2) 0.2054(2) 0.33748(17) 0.0299(9) Uani 1 1 d .
H2 H 1.2340 0.1829 0.3727 0.036 Uiso 1 1 calc R
C3 C 1.3177(3) 0.2528(3) 0.34135(18) 0.0366(10) Uani 1 1 d .
H3 H 1.3559 0.2642 0.3790 0.044 Uiso 1 1 calc R
C4 C 1.3262(2) 0.2815(2) 0.28482(17) 0.0261(8) Uani 1 1 d .
C5 C 1.1224(2) 0.1466(2) 0.26033(16) 0.0259(8) Uani 1 1 d .
C6 C 1.0640(2) 0.1000(2) 0.25136(16) 0.0235(8) Uani 1 1 d .
C7 C 1.0580(3) -0.0868(2) 0.21693(19) 0.0309(9) Uani 1 1 d .
H7 H 1.1065 -0.0721 0.2066 0.037 Uiso 1 1 calc R
C8 C 0.9799(3) -0.0953(2) 0.17479(18) 0.0324(9) Uani 1 1 d .
H8 H 0.9681 -0.0876 0.1317 0.039 Uiso 1 1 calc R
C9 C 0.9225(3) -0.1176(2) 0.20903(19) 0.0326(10) Uani 1 1 d .
H9 H 0.8665 -0.1270 0.1925 0.039 Uiso 1 1 calc R
C10 C 0.9651(3) -0.1232(2) 0.27245(19) 0.0312(9) Uani 1 1 d .
H10 H 0.9418 -0.1368 0.3052 0.037 Uiso 1 1 calc R
C11 C 1.0492(3) -0.1047(2) 0.27832(19) 0.0319(9) Uani 1 1 d .
H11 H 1.0909 -0.1043 0.3152 0.038 Uiso 1 1 calc R
C12 C 1.0161(2) 0.1131(2) 0.38644(16) 0.0226(8) Uani 1 1 d .
C13 C 1.0369(2) 0.0494(2) 0.43148(17) 0.0270(8) Uani 1 1 d .
H13 H 1.0103 -0.0029 0.4248 0.032 Uiso 1 1 calc R
C14 C 1.0977(2) 0.0638(2) 0.48668(17) 0.0310(9) Uani 1 1 d .
H14 H 1.1115 0.0210 0.5165 0.037 Uiso 1 1 calc R
C15 C 1.1371(2) 0.1411(3) 0.49706(18) 0.0338(9) Uani 1 1 d .
H15 H 1.1776 0.1504 0.5339 0.041 Uiso 1 1 calc R
C16 C 1.1169(3) 0.2043(3) 0.45334(18) 0.0359(10) Uani 1 1 d .
H16 H 1.1437 0.2565 0.4607 0.043 Uiso 1 1 calc R
C17 C 1.0562(2) 0.1911(2) 0.39754(17) 0.0312(9) Uani 1 1 d .
H17 H 1.0428 0.2344 0.3680 0.037 Uiso 1 1 calc R
C18 C 0.8505(2) 0.0594(2) 0.34542(15) 0.0240(8) Uani 1 1 d .
C19 C 0.8080(2) -0.0168(2) 0.32778(18) 0.0291(9) Uani 1 1 d .
H19 H 0.8248 -0.0534 0.3004 0.035 Uiso 1 1 calc R
C20 C 0.7411(3) -0.0385(3) 0.3506(2) 0.0383(10) Uani 1 1 d .
H20 H 0.7141 -0.0900 0.3393 0.046 Uiso 1 1 calc R
C21 C 0.7147(3) 0.0159(3) 0.38981(19) 0.0396(11) Uani 1 1 d .
H21 H 0.6699 0.0012 0.4052 0.048 Uiso 1 1 calc R
C22 C 0.7544(2) 0.0923(3) 0.40658(18) 0.0356(10) Uani 1 1 d .
H22 H 0.7351 0.1298 0.4322 0.043 Uiso 1 1 calc R
C23 C 0.8233(2) 0.1137(2) 0.38538(17) 0.0301(9) Uani 1 1 d .
H23 H 0.8510 0.1644 0.3981 0.036 Uiso 1 1 calc R
C24 C 0.9018(2) 0.1941(2) 0.27934(17) 0.0283(8) Uani 1 1 d .
H24A H 0.8792 0.2276 0.3078 0.034 Uiso 1 1 calc R
H24B H 0.9467 0.2255 0.2696 0.034 Uiso 1 1 calc R
C25 C 0.8354(2) 0.1741(2) 0.21956(17) 0.0277(8) Uani 1 1 d .
H25A H 0.8192 0.2253 0.1951 0.033 Uiso 1 1 calc R
H25B H 0.7872 0.1501 0.2297 0.033 Uiso 1 1 calc R
C26 C 0.7951(2) 0.0370(2) 0.12546(17) 0.0291(9) Uani 1 1 d .
C27 C 0.8027(3) 0.0081(2) 0.06698(18) 0.0345(9) Uani 1 1 d .
H27 H 0.8474 0.0252 0.0523 0.041 Uiso 1 1 calc R
C28 C 0.7437(3) -0.0460(3) 0.03104(19) 0.0419(11) Uani 1 1 d .
H28 H 0.7495 -0.0651 -0.0075 0.050 Uiso 1 1 calc R
C29 C 0.6772(3) -0.0713(3) 0.0519(2) 0.0421(11) Uani 1 1 d .
H29 H 0.6377 -0.1068 0.0273 0.051 Uiso 1 1 calc R
C30 C 0.6688(3) -0.0439(3) 0.10984(19) 0.0356(10) Uani 1 1 d .
H30 H 0.6239 -0.0613 0.1241 0.043 Uiso 1 1 calc R
C31 C 0.7278(2) 0.0096(2) 0.14640(19) 0.0311(9) Uani 1 1 d .
H31 H 0.7223 0.0273 0.1853 0.037 Uiso 1 1 calc R
C32 C 0.9112(2) 0.1652(2) 0.11838(16) 0.0245(8) Uani 1 1 d .
C33 C 0.8564(3) 0.2229(3) 0.08240(19) 0.0381(10) Uani 1 1 d .
H33 H 0.8022 0.2241 0.0854 0.046 Uiso 1 1 calc R
C34 C 0.8811(3) 0.2786(3) 0.04213(19) 0.0407(11) Uani 1 1 d .
H34 H 0.8436 0.3169 0.0185 0.049 Uiso 1 1 calc R
C35 C 0.9605(3) 0.2775(2) 0.03695(18) 0.0337(9) Uani 1 1 d .
H35 H 0.9772 0.3153 0.0103 0.040 Uiso 1 1 calc R
C36 C 1.0147(3) 0.2207(3) 0.07106(19) 0.0402(11) Uani 1 1 d .
H36 H 1.0685 0.2192 0.0672 0.048 Uiso 1 1 calc R
C37 C 0.9903(2) 0.1646(3) 0.11185(18) 0.0336(9) Uani 1 1 d .
H37 H 1.0282 0.1263 0.1350 0.040 Uiso 1 1 calc R
C38 C 1.3899(2) 0.3327(2) 0.27286(17) 0.0304(9) Uani 1 1 d .
C39 C 1.4454(2) 0.3802(2) 0.26879(17) 0.0254(8) Uani 1 1 d .
C40 C 1.4313(3) 0.5678(2) 0.2484(2) 0.0364(10) Uani 1 1 d .
H40 H 1.3760 0.5532 0.2349 0.044 Uiso 1 1 calc R
C41 C 1.4767(3) 0.5738(2) 0.3114(2) 0.0375(10) Uani 1 1 d .
H41 H 1.4571 0.5652 0.3467 0.045 Uiso 1 1 calc R
C42 C 1.5584(3) 0.5958(2) 0.3101(2) 0.0391(11) Uani 1 1 d .
H42 H 1.6024 0.6028 0.3451 0.047 Uiso 1 1 calc R
C43 C 1.5619(3) 0.6052(2) 0.2473(2) 0.0400(10) Uani 1 1 d .
H43 H 1.6078 0.6203 0.2335 0.048 Uiso 1 1 calc R
C44 C 1.4827(3) 0.5872(3) 0.2095(2) 0.0429(11) Uani 1 1 d .
H44 H 1.4672 0.5882 0.1660 0.051 Uiso 1 1 calc R
C45 C 1.7267(2) 0.4289(2) 0.36508(18) 0.0319(9) Uani 1 1 d .
C46 C 1.7520(3) 0.5077(3) 0.34976(18) 0.0320(9) Uani 1 1 d .
H46 H 1.7165 0.5404 0.3195 0.038 Uiso 1 1 calc R
C47 C 1.8291(3) 0.5389(3) 0.37863(18) 0.0329(9) Uani 1 1 d .
H47 H 1.8441 0.5932 0.3692 0.040 Uiso 1 1 calc R
C48 C 1.8842(3) 0.4891(3) 0.42181(18) 0.0381(10) Uani 1 1 d .
H48 H 1.9365 0.5098 0.4407 0.046 Uiso 1 1 calc R
C49 C 1.8616(3) 0.4095(3) 0.43654(19) 0.0388(10) Uani 1 1 d .
H49 H 1.8988 0.3758 0.4649 0.047 Uiso 1 1 calc R
C50 C 1.7822(3) 0.3789(3) 0.40878(18) 0.0374(10) Uani 1 1 d .
H50 H 1.7664 0.3254 0.4194 0.045 Uiso 1 1 calc R
C51 C 1.5918(2) 0.3437(3) 0.39303(17) 0.0316(9) Uani 1 1 d .
C52 C 1.5908(3) 0.3976(3) 0.4425(2) 0.0494(12) Uani 1 1 d .
H52 H 1.6121 0.4523 0.4430 0.059 Uiso 1 1 calc R
C53 C 1.5587(3) 0.3710(3) 0.4910(2) 0.0512(12) Uani 1 1 d .
H53 H 1.5588 0.4076 0.5240 0.061 Uiso 1 1 calc R
C54 C 1.5268(3) 0.2912(3) 0.4906(2) 0.0442(11) Uani 1 1 d .
H54 H 1.5038 0.2737 0.5227 0.053 Uiso 1 1 calc R
C55 C 1.5290(3) 0.2370(3) 0.4423(2) 0.0526(13) Uani 1 1 d .
H55 H 1.5086 0.1820 0.4422 0.063 Uiso 1 1 calc R
C56 C 1.5610(3) 0.2634(3) 0.3940(2) 0.0463(12) Uani 1 1 d .
H56 H 1.5617 0.2260 0.3615 0.056 Uiso 1 1 calc R
C57 C 1.6518(2) 0.2951(2) 0.28289(18) 0.0318(9) Uani 1 1 d .
H57A H 1.7041 0.3062 0.2734 0.038 Uiso 1 1 calc R
H57B H 1.6578 0.2446 0.3088 0.038 Uiso 1 1 calc R
C58 C 1.5862(2) 0.2801(2) 0.22264(17) 0.0291(8) Uani 1 1 d .
H58A H 1.5394 0.2507 0.2312 0.035 Uiso 1 1 calc R
H58B H 1.6080 0.2456 0.1942 0.035 Uiso 1 1 calc R
C59 C 1.6375(2) 0.4096(2) 0.15016(17) 0.0286(8) Uani 1 1 d .
C60 C 1.6449(2) 0.3602(3) 0.09868(18) 0.0344(9) Uani 1 1 d .
H60 H 1.6089 0.3152 0.0850 0.041 Uiso 1 1 calc R
C61 C 1.7049(3) 0.3782(3) 0.06877(19) 0.0392(10) Uani 1 1 d .
H61 H 1.7083 0.3466 0.0339 0.047 Uiso 1 1 calc R
C62 C 1.7609(3) 0.4433(3) 0.0901(2) 0.0396(10) Uani 1 1 d .
H62 H 1.8008 0.4561 0.0691 0.048 Uiso 1 1 calc R
C63 C 1.7571(3) 0.4881(3) 0.1417(2) 0.0370(10) Uani 1 1 d .
H63 H 1.7964 0.5295 0.1574 0.044 Uiso 1 1 calc R
C64 C 1.6949(2) 0.4728(2) 0.17137(19) 0.0323(9) Uani 1 1 d .
H64 H 1.6919 0.5054 0.2058 0.039 Uiso 1 1 calc R
C65 C 1.4702(2) 0.3635(2) 0.11879(17) 0.0304(9) Uani 1 1 d .
C66 C 1.4146(2) 0.2987(3) 0.11890(19) 0.0355(10) Uani 1 1 d .
H66 H 1.4190 0.2666 0.1550 0.043 Uiso 1 1 calc R
C67 C 1.3521(3) 0.2810(3) 0.0657(2) 0.0445(12) Uani 1 1 d .
H67 H 1.3161 0.2360 0.0658 0.053 Uiso 1 1 calc R
C68 C 1.3436(3) 0.3300(4) 0.0131(2) 0.0569(15) Uani 1 1 d .
H68 H 1.3022 0.3173 -0.0226 0.068 Uiso 1 1 calc R
C69 C 1.3957(3) 0.3982(4) 0.0121(2) 0.0524(13) Uani 1 1 d .
H69 H 1.3884 0.4328 -0.0231 0.063 Uiso 1 1 calc R
C70 C 1.4590(3) 0.4134(3) 0.06505(18) 0.0367(10) Uani 1 1 d .
H70 H 1.4951 0.4581 0.0647 0.044 Uiso 1 1 calc R
P1 P 0.93808(6) 0.09022(6) 0.31433(4) 0.0217(2) Uani 1 1 d .
P2 P 0.88115(6) 0.09611(6) 0.17499(4) 0.0226(2) Uani 1 1 d .
P3 P 1.62379(6) 0.38712(6) 0.32637(4) 0.0266(2) Uani 1 1 d .
P4 P 1.55444(6) 0.38559(6) 0.18766(4) 0.0260(2) Uani 1 1 d .
S1 S 1.24211(6) 0.24611(6) 0.22579(5) 0.0294(2) Uani 1 1 d .
Ru1 Ru 0.973792(17) 0.012038(18) 0.240169(12) 0.02048(10) Uani 1 1 d .
Ru2 Ru 1.528757(18) 0.46972(2) 0.262706(13) 0.02462(11) Uani 1 1 d .

loop_
_atom_site_aniso_label
_atom_site_aniso_U_11
_atom_site_aniso_U_22
_atom_site_aniso_U_33
_atom_site_aniso_U_23
_atom_site_aniso_U_13
_atom_site_aniso_U_12
C1 0.030(2) 0.0283(19) 0.024(2) -0.0023(16) 0.0121(16) 0.0018(16)
C2 0.039(2) 0.034(2) 0.0150(19) -0.0024(15) 0.0050(16) -0.0053(18)
C3 0.044(2) 0.043(2) 0.020(2) -0.0022(17) 0.0030(18) -0.004(2)
C4 0.029(2) 0.0262(19) 0.0218(19) -0.0020(15) 0.0048(16) -0.0026(16)
C5 0.033(2) 0.0276(19) 0.0174(19) -0.0004(15) 0.0059(16) 0.0004(17)
C6 0.031(2) 0.0256(19) 0.0130(18) -0.0010(14) 0.0046(15) 0.0020(17)
C7 0.042(2) 0.0210(19) 0.033(2) -0.0017(16) 0.0162(19) 0.0037(17)
C8 0.056(3) 0.0223(19) 0.0174(19) -0.0028(15) 0.0062(19) 0.0029(18)
C9 0.041(2) 0.0137(17) 0.036(2) -0.0042(16) -0.0042(19) -0.0009(16)
C10 0.048(3) 0.0188(19) 0.030(2) 0.0030(16) 0.0157(19) -0.0030(17)
C11 0.046(2) 0.0189(19) 0.027(2) 0.0006(16) 0.0008(18) 0.0060(17)
C12 0.0289(19) 0.0281(19) 0.0108(17) -0.0006(14) 0.0047(14) -0.0002(15)
C13 0.031(2) 0.0273(19) 0.023(2) -0.0013(16) 0.0085(16) 0.0013(16)
C14 0.036(2) 0.041(2) 0.0157(19) 0.0052(17) 0.0056(16) 0.0117(18)
C15 0.032(2) 0.050(3) 0.017(2) -0.0056(18) 0.0026(16) -0.0007(19)
C16 0.040(2) 0.047(2) 0.021(2) -0.0093(18) 0.0091(18) -0.011(2)
C17 0.042(2) 0.035(2) 0.0159(19) -0.0002(16) 0.0069(17) -0.0071(18)
C18 0.030(2) 0.031(2) 0.0096(17) 0.0060(15) 0.0030(15) 0.0006(16)
C19 0.034(2) 0.035(2) 0.0176(19) 0.0002(16) 0.0059(16) -0.0026(17)
C20 0.035(2) 0.048(3) 0.029(2) 0.0046(19) 0.0029(19) -0.010(2)
C21 0.030(2) 0.065(3) 0.022(2) 0.006(2) 0.0035(18) -0.008(2)
C22 0.036(2) 0.055(3) 0.016(2) 0.0009(18) 0.0076(17) 0.006(2)
C23 0.037(2) 0.038(2) 0.0149(19) -0.0021(16) 0.0065(16) -0.0062(18)
C24 0.037(2) 0.030(2) 0.0179(19) -0.0005(15) 0.0075(16) 0.0009(17)
C25 0.033(2) 0.034(2) 0.0166(19) 0.0076(16) 0.0071(16) 0.0044(17)
C26 0.036(2) 0.033(2) 0.0153(19) 0.0070(15) 0.0022(16) 0.0000(17)
C27 0.041(2) 0.042(2) 0.019(2) 0.0027(17) 0.0054(18) -0.0089(19)
C28 0.053(3) 0.047(3) 0.021(2) -0.0030(19) 0.002(2) -0.011(2)
C29 0.046(3) 0.044(3) 0.031(2) 0.0043(19) -0.001(2) -0.014(2)
C30 0.033(2) 0.042(2) 0.032(2) 0.0084(19) 0.0083(18) -0.0064(19)
C31 0.035(2) 0.040(2) 0.019(2) 0.0035(17) 0.0081(17) -0.0031(18)
C32 0.031(2) 0.0266(19) 0.0151(18) 0.0002(15) 0.0040(15) -0.0029(16)
C33 0.038(2) 0.049(3) 0.030(2) 0.0167(19) 0.0146(19) 0.011(2)
C34 0.054(3) 0.044(2) 0.029(2) 0.0201(19) 0.019(2) 0.019(2)
C35 0.043(2) 0.036(2) 0.023(2) 0.0072(17) 0.0108(18) -0.0082(19)
C36 0.034(2) 0.060(3) 0.028(2) 0.016(2) 0.0103(18) 0.000(2)
C37 0.033(2) 0.046(2) 0.021(2) 0.0108(18) 0.0060(17) 0.0043(18)
C38 0.039(2) 0.033(2) 0.0188(19) -0.0049(16) 0.0068(17) 0.0043(18)
C39 0.035(2) 0.0226(19) 0.0188(19) 0.0010(15) 0.0080(16) -0.0010(16)
C40 0.042(2) 0.026(2) 0.038(2) -0.0064(18) 0.005(2) 0.0005(18)
C41 0.054(3) 0.027(2) 0.034(2) -0.0049(18) 0.016(2) 0.0022(19)
C42 0.049(3) 0.022(2) 0.041(3) -0.0077(18) 0.002(2) 0.0011(19)
C43 0.053(3) 0.025(2) 0.050(3) 0.0055(19) 0.026(2) -0.0013(19)
C44 0.068(3) 0.031(2) 0.027(2) 0.0027(18) 0.007(2) 0.003(2)
C45 0.036(2) 0.040(2) 0.020(2) -0.0016(17) 0.0058(16) 0.0004(18)
C46 0.038(2) 0.041(2) 0.019(2) 0.0003(17) 0.0100(17) -0.0058(19)
C47 0.043(2) 0.037(2) 0.019(2) 0.0016(17) 0.0085(18) -0.0088(19)
C48 0.037(2) 0.056(3) 0.021(2) -0.0043(19) 0.0077(18) -0.008(2)
C49 0.041(2) 0.052(3) 0.021(2) 0.0035(19) 0.0047(18) 0.002(2)
C50 0.045(2) 0.044(2) 0.021(2) 0.0023(18) 0.0052(18) -0.003(2)
C51 0.033(2) 0.041(2) 0.0165(19) 0.0038(17) -0.0008(16) -0.0046(18)
C52 0.077(3) 0.045(3) 0.032(2) -0.005(2) 0.026(2) -0.015(3)
C53 0.070(3) 0.066(3) 0.024(2) -0.003(2) 0.022(2) -0.013(3)
C54 0.042(3) 0.063(3) 0.030(2) 0.015(2) 0.013(2) -0.001(2)
C55 0.066(3) 0.049(3) 0.044(3) 0.011(2) 0.016(3) -0.015(2)
C56 0.071(3) 0.040(3) 0.031(2) 0.001(2) 0.017(2) -0.013(2)
C57 0.037(2) 0.034(2) 0.022(2) 0.0045(16) 0.0026(17) 0.0015(18)
C58 0.036(2) 0.030(2) 0.022(2) -0.0011(16) 0.0076(17) -0.0016(17)
C59 0.032(2) 0.035(2) 0.0184(19) 0.0016(16) 0.0040(16) 0.0019(17)
C60 0.036(2) 0.044(2) 0.023(2) -0.0076(18) 0.0076(18) -0.0061(19)
C61 0.046(3) 0.051(3) 0.022(2) -0.0041(19) 0.0112(19) 0.002(2)
C62 0.044(3) 0.049(3) 0.031(2) 0.001(2) 0.018(2) -0.005(2)
C63 0.037(2) 0.037(2) 0.037(3) 0.0003(19) 0.0092(19) -0.0025(19)
C64 0.034(2) 0.038(2) 0.023(2) -0.0022(17) 0.0040(17) -0.0052(18)
C65 0.036(2) 0.037(2) 0.0187(19) -0.0067(16) 0.0082(17) 0.0052(18)
C66 0.040(2) 0.036(2) 0.029(2) -0.0083(18) 0.0055(18) 0.0040(19)
C67 0.033(2) 0.060(3) 0.037(3) -0.023(2) 0.004(2) -0.004(2)
C68 0.036(3) 0.108(4) 0.025(3) -0.024(3) 0.005(2) 0.002(3)
C69 0.052(3) 0.087(4) 0.020(2) 0.005(2) 0.012(2) 0.028(3)
C70 0.035(2) 0.052(3) 0.022(2) -0.0020(18) 0.0053(17) 0.004(2)
P1 0.0292(5) 0.0245(5) 0.0115(4) 0.0013(4) 0.0052(4) -0.0012(4)
P2 0.0272(5) 0.0282(5) 0.0124(5) 0.0032(4) 0.0049(4) -0.0005(4)
P3 0.0342(5) 0.0298(5) 0.0154(5) -0.0011(4) 0.0053(4) -0.0032(4)
P4 0.0324(5) 0.0298(5) 0.0156(5) -0.0013(4) 0.0061(4) -0.0021(4)
S1 0.0346(5) 0.0332(5) 0.0201(5) 0.0011(4) 0.0065(4) -0.0048(4)
Ru1 0.02787(18) 0.02149(17) 0.01188(17) 0.00055(10) 0.00467(13) -0.00138(11)
Ru2 0.0316(2) 0.02615(19) 0.01632(18) -0.00073(11) 0.00654(14) -0.00265(12)

loop_
_atom_type_symbol
_atom_type_description
_atom_type_scat_dispersion_real
_atom_type_scat_dispersion_imag
_atom_type_scat_source
C C 0.0033 0.0016 'International Tables Vol C Tables 4.2.6.8 and 6.1.1.4'
P P 0.1023 0.0942 'International Tables Vol C Tables 4.2.6.8 and 6.1.1.4'
S S 0.1246 0.1234 'International Tables Vol C Tables 4.2.6.8 and 6.1.1.4'
Ru Ru -1.2594 0.8363 'International Tables Vol C Tables 4.2.6.8 and 6.1.1.4'
H H 0.0000 0.0000 'International Tables Vol C Tables 4.2.6.8 and 6.1.1.4'

loop_
_geom_angle_atom_site_label_1
_geom_angle_atom_site_label_2
_geom_angle_atom_site_label_3
_geom_angle
C2 C1 C5 128.0(4)
C2 C1 S1 108.3(3)
C5 C1 S1 123.7(3)
C1 C2 C3 115.7(4)
C1 C2 H2 122.2
C3 C2 H2 122.2
C4 C3 C2 114.0(4)
C4 C3 H3 123.0
C2 C3 H3 123.0
C3 C4 C38 128.0(4)
C3 C4 S1 108.8(3)
C38 C4 S1 123.1(3)
C6 C5 C1 171.5(4)
C5 C6 Ru1 174.2(3)
C8 C7 C11 107.7(4)
C8 C7 Ru1 71.5(2)
C11 C7 Ru1 72.3(2)
C8 C7 H7 126.1
C11 C7 H7 126.1
Ru1 C7 H7 121.8
C7 C8 C9 108.5(3)
C7 C8 Ru1 71.9(2)
C9 C8 Ru1 72.1(2)
C7 C8 H8 125.7
C9 C8 H8 125.7
Ru1 C8 H8 121.9
C10 C9 C8 107.8(3)
C10 C9 Ru1 72.1(2)
C8 C9 Ru1 71.2(2)
C10 C9 H9 126.1
C8 C9 H9 126.1
Ru1 C9 H9 122.2
C9 C10 C11 108.8(4)
C9 C10 Ru1 71.6(2)
C11 C10 Ru1 72.1(2)
C9 C10 H10 125.6
C11 C10 H10 125.6
Ru1 C10 H10 122.4
C10 C11 C7 107.2(4)
C10 C11 Ru1 71.5(2)
C7 C11 Ru1 70.7(2)
C10 C11 H11 126.4
C7 C11 H11 126.4
Ru1 C11 H11 123.0
C17 C12 C13 119.0(3)
C17 C12 P1 122.5(3)
C13 C12 P1 118.5(3)
C12 C13 C14 120.2(4)
C12 C13 H13 119.9
C14 C13 H13 119.9
C15 C14 C13 120.2(4)
C15 C14 H14 119.9
C13 C14 H14 119.9
C16 C15 C14 120.1(4)
C16 C15 H15 119.9
C14 C15 H15 119.9
C15 C16 C17 120.5(4)
C15 C16 H16 119.7
C17 C16 H16 119.7
C12 C17 C16 119.9(4)
C12 C17 H17 120.1
C16 C17 H17 120.1
C23 C18 C19 118.5(4)
C23 C18 P1 120.0(3)
C19 C18 P1 121.4(3)
C20 C19 C18 120.9(4)
C20 C19 H19 119.6
C18 C19 H19 119.6
C21 C20 C19 119.9(4)
C21 C20 H20 120.0
C19 C20 H20 120.0
C20 C21 C22 120.2(4)
C20 C21 H21 119.9
C22 C21 H21 119.9
C21 C22 C23 120.4(4)
C21 C22 H22 119.8
C23 C22 H22 119.8
C18 C23 C22 120.1(4)
C18 C23 H23 120.0
C22 C23 H23 120.0
C25 C24 P1 105.7(2)
C25 C24 H24A 110.6
P1 C24 H24A 110.6
C25 C24 H24B 110.6
P1 C24 H24B 110.6
H24A C24 H24B 108.7
C24 C25 P2 106.5(3)
C24 C25 H25A 110.4
P2 C25 H25A 110.4
C24 C25 H25B 110.4
P2 C25 H25B 110.4
H25A C25 H25B 108.6
C31 C26 C27 118.4(4)
C31 C26 P2 122.9(3)
C27 C26 P2 118.1(3)
C28 C27 C26 120.3(4)
C28 C27 H27 119.9
C26 C27 H27 119.9
C29 C28 C27 120.5(4)
C29 C28 H28 119.7
C27 C28 H28 119.7
C28 C29 C30 120.0(4)
C28 C29 H29 120.0
C30 C29 H29 120.0
C31 C30 C29 119.9(4)
C31 C30 H30 120.1
C29 C30 H30 120.1
C30 C31 C26 120.8(4)
C30 C31 H31 119.6
C26 C31 H31 119.6
C37 C32 C33 117.5(4)
C37 C32 P2 120.8(3)
C33 C32 P2 121.6(3)
C34 C33 C32 121.2(4)
C34 C33 H33 119.4
C32 C33 H33 119.4
C35 C34 C33 120.2(4)
C35 C34 H34 119.9
C33 C34 H34 119.9
C36 C35 C34 119.5(4)
C36 C35 H35 120.2
C34 C35 H35 120.2
C35 C36 C37 120.5(4)
C35 C36 H36 119.7
C37 C36 H36 119.7
C32 C37 C36 121.0(4)
C32 C37 H37 119.5
C36 C37 H37 119.5
C39 C38 C4 173.1(4)
C38 C39 Ru2 173.6(3)
C44 C40 C41 109.2(4)
C44 C40 Ru2 71.9(2)
C41 C40 Ru2 73.2(2)
C44 C40 H40 125.4
C41 C40 H40 125.4
Ru2 C40 H40 121.1
C40 C41 C42 106.2(4)
C40 C41 Ru2 70.0(2)
C42 C41 Ru2 70.9(2)
C40 C41 H41 126.9
C42 C41 H41 126.9
Ru2 C41 H41 123.8
C43 C42 C41 109.0(4)
C43 C42 Ru2 72.1(2)
C41 C42 Ru2 72.1(2)
C43 C42 H42 125.5
C41 C42 H42 125.5
Ru2 C42 H42 122.0
C44 C43 C42 107.0(4)
C44 C43 Ru2 70.6(2)
C42 C43 Ru2 71.3(2)
C44 C43 H43 126.5
C42 C43 H43 126.5
Ru2 C43 H43 123.4
C40 C44 C43 108.5(4)
C40 C44 Ru2 71.3(2)
C43 C44 Ru2 72.7(2)
C40 C44 H44 125.7
C43 C44 H44 125.7
Ru2 C44 H44 121.9
C46 C45 C50 118.7(4)
C46 C45 P3 121.2(3)
C50 C45 P3 120.1(3)
C47 C46 C45 121.1(4)
C47 C46 H46 119.4
C45 C46 H46 119.4
C46 C47 C48 120.0(4)
C46 C47 H47 120.0
C48 C47 H47 120.0
C49 C48 C47 120.0(4)
C49 C48 H48 120.0
C47 C48 H48 120.0
C48 C49 C50 119.9(4)
C48 C49 H49 120.0
C50 C49 H49 120.0
C45 C50 C49 120.1(4)
C45 C50 H50 120.0
C49 C50 H50 120.0
C56 C51 C52 118.2(4)
C56 C51 P3 123.3(3)
C52 C51 P3 118.2(3)
C53 C52 C51 120.7(4)
C53 C52 H52 119.6
C51 C52 H52 119.6
C54 C53 C52 120.3(4)
C54 C53 H53 119.8
C52 C53 H53 119.8
C53 C54 C55 119.1(4)
C53 C54 H54 120.4
C55 C54 H54 120.4
C54 C55 C56 120.6(4)
C54 C55 H55 119.7
C56 C55 H55 119.7
C51 C56 C55 121.0(4)
C51 C56 H56 119.5
C55 C56 H56 119.5
C58 C57 P3 110.6(3)
C58 C57 H57A 109.5
P3 C57 H57A 109.5
C58 C57 H57B 109.5
P3 C57 H57B 109.5
H57A C57 H57B 108.1
C57 C58 P4 107.2(3)
C57 C58 H58A 110.3
P4 C58 H58A 110.3
C57 C58 H58B 110.3
P4 C58 H58B 110.3
H58A C58 H58B 108.5
C64 C59 C60 118.3(4)
C64 C59 P4 122.7(3)
C60 C59 P4 119.0(3)
C61 C60 C59 120.2(4)
C61 C60 H60 119.9
C59 C60 H60 119.9
C60 C61 C62 120.4(4)
C60 C61 H61 119.8
C62 C61 H61 119.8
C63 C62 C61 119.8(4)
C63 C62 H62 120.1
C61 C62 H62 120.1
C62 C63 C64 120.6(4)
C62 C63 H63 119.7
C64 C63 H63 119.7
C59 C64 C63 120.6(4)
C59 C64 H64 119.7
C63 C64 H64 119.7
C66 C65 C70 118.1(4)
C66 C65 P4 121.2(3)
C70 C65 P4 120.7(3)
C65 C66 C67 120.8(4)
C65 C66 H66 119.6
C67 C66 H66 119.6
C68 C67 C66 119.8(5)
C68 C67 H67 120.1
C66 C67 H67 120.1
C67 C68 C69 121.2(4)
C67 C68 H68 119.4
C69 C68 H68 119.4
C70 C69 C68 118.0(4)
C70 C69 H69 121.0
C68 C69 H69 121.0
C69 C70 C65 122.0(4)
C69 C70 H70 119.0
C65 C70 H70 119.0
C12 P1 C18 101.02(16)
C12 P1 C24 106.22(16)
C18 P1 C24 100.33(17)
C12 P1 Ru1 118.63(12)
C18 P1 Ru1 121.01(12)
C24 P1 Ru1 107.44(12)
C32 P2 C26 101.93(16)
C32 P2 C25 101.24(17)
C26 P2 C25 106.37(18)
C32 P2 Ru1 121.35(12)
C26 P2 Ru1 113.32(12)
C25 P2 Ru1 111.05(11)
C51 P3 C45 101.13(18)
C51 P3 C57 106.89(19)
C45 P3 C57 100.74(18)
C51 P3 Ru2 114.37(13)
C45 P3 Ru2 121.08(13)
C57 P3 Ru2 110.96(12)
C65 P4 C59 100.38(17)
C65 P4 C58 104.92(17)
C59 P4 C58 101.65(18)
C65 P4 Ru2 118.19(13)
C59 P4 Ru2 121.52(13)
C58 P4 Ru2 107.97(13)
C1 S1 C4 93.09(18)
C6 Ru1 C8 116.02(15)
C6 Ru1 C7 90.28(15)
C8 Ru1 C7 36.60(14)
C6 Ru1 P1 82.38(10)
C8 Ru1 P1 161.08(11)
C7 Ru1 P1 147.64(11)
C6 Ru1 C9 150.95(15)
C8 Ru1 C9 36.66(15)
C7 Ru1 C9 61.21(15)
P1 Ru1 C9 124.42(12)
C6 Ru1 C10 135.43(14)
C8 Ru1 C10 60.79(14)
C7 Ru1 C10 61.09(14)
P1 Ru1 C10 103.51(11)
C9 Ru1 C10 36.29(14)
C6 Ru1 P2 92.96(10)
C8 Ru1 P2 99.59(10)
C7 Ru1 P2 129.09(10)
P1 Ru1 P2 82.91(3)
C9 Ru1 P2 100.76(10)
C10 Ru1 P2 131.48(11)
C6 Ru1 C11 100.24(14)
C8 Ru1 C11 61.13(14)
C7 Ru1 C11 36.93(14)
P1 Ru1 C11 113.51(11)
C9 Ru1 C11 60.99(14)
C10 Ru1 C11 36.45(14)
P2 Ru1 C11 160.02(10)
C39 Ru2 C40 89.71(15)
C39 Ru2 C44 117.53(16)
C40 Ru2 C44 36.76(16)
C39 Ru2 C42 131.56(16)
C40 Ru2 C42 61.18(15)
C44 Ru2 C42 61.11(16)
C39 Ru2 P4 84.54(11)
C40 Ru2 P4 125.37(11)
C44 Ru2 P4 101.88(12)
C42 Ru2 P4 143.64(13)
C39 Ru2 C43 151.04(16)
C40 Ru2 C43 61.37(16)
C44 Ru2 C43 36.70(16)
C42 Ru2 C43 36.68(16)
P4 Ru2 C43 110.15(12)
C39 Ru2 P3 87.13(10)
C40 Ru2 P3 150.74(11)
C44 Ru2 P3 155.03(13)
C42 Ru2 P3 100.38(11)
P4 Ru2 P3 83.28(4)
C43 Ru2 P3 118.50(12)
C39 Ru2 C41 96.60(15)
C40 Ru2 C41 36.78(15)
C44 Ru2 C41 61.50(16)
C42 Ru2 C41 36.92(16)
P4 Ru2 C41 161.85(11)
C43 Ru2 C41 61.67(16)
P3 Ru2 C41 114.85(11)

loop_
_geom_bond_atom_site_label_1
_geom_bond_atom_site_label_2
_geom_bond_distance
C1 C2 1.367(5)
C1 C5 1.433(5)
C1 S1 1.742(4)
C2 C3 1.387(5)
C2 H2 0.9300
C3 C4 1.369(5)
C3 H3 0.9300
C4 C38 1.417(5)
C4 S1 1.752(4)
C5 C6 1.200(5)
C6 Ru1 2.020(4)
C7 C8 1.409(5)
C7 C11 1.430(6)
C7 Ru1 2.246(4)
C7 H7 0.9300
C8 C9 1.413(6)
C8 Ru1 2.241(4)
C8 H8 0.9300
C9 C10 1.405(5)
C9 Ru1 2.252(3)
C9 H9 0.9300
C10 C11 1.416(6)
C10 Ru1 2.259(4)
C10 H10 0.9300
C11 Ru1 2.267(4)
C11 H11 0.9300
C12 C17 1.391(5)
C12 C13 1.393(5)
C12 P1 1.824(3)
C13 C14 1.395(5)
C13 H13 0.9300
C14 C15 1.376(6)
C14 H14 0.9300
C15 C16 1.367(6)
C15 H15 0.9300
C16 C17 1.402(5)
C16 H16 0.9300
C17 H17 0.9300
C18 C23 1.386(5)
C18 C19 1.400(5)
C18 P1 1.840(4)
C19 C20 1.387(6)
C19 H19 0.9300
C20 C21 1.368(6)
C20 H20 0.9300
C21 C22 1.378(6)
C21 H21 0.9300
C22 C23 1.396(6)
C22 H22 0.9300
C23 H23 0.9300
C24 C25 1.530(5)
C24 P1 1.843(4)
C24 H24A 0.9700
C24 H24B 0.9700
C25 P2 1.857(4)
C25 H25A 0.9700
C25 H25B 0.9700
C26 C31 1.394(6)
C26 C27 1.406(5)
C26 P2 1.830(4)
C27 C28 1.391(5)
C27 H27 0.9300
C28 C29 1.372(6)
C28 H28 0.9300
C29 C30 1.391(6)
C29 H29 0.9300
C30 C31 1.391(6)
C30 H30 0.9300
C31 H31 0.9300
C32 C37 1.373(5)
C32 C33 1.389(5)
C32 P2 1.822(4)
C33 C34 1.386(5)
C33 H33 0.9300
C34 C35 1.366(6)
C34 H34 0.9300
C35 C36 1.359(5)
C35 H35 0.9300
C36 C37 1.395(5)
C36 H36 0.9300
C37 H37 0.9300
C38 C39 1.214(5)
C39 Ru2 2.015(4)
C40 C44 1.398(6)
C40 C41 1.409(6)
C40 Ru2 2.212(4)
C40 H40 0.9300
C41 C42 1.422(6)
C41 Ru2 2.254(4)
C41 H41 0.9300
C42 C43 1.412(6)
C42 Ru2 2.238(4)
C42 H42 0.9300
C43 C44 1.407(6)
C43 Ru2 2.249(4)
C43 H43 0.9300
C44 Ru2 2.220(4)
C44 H44 0.9300
C45 C46 1.380(5)
C45 C50 1.401(5)
C45 P3 1.844(4)
C46 C47 1.380(6)
C46 H46 0.9300
C47 C48 1.390(6)
C47 H47 0.9300
C48 C49 1.371(6)
C48 H48 0.9300
C49 C50 1.403(6)
C49 H49 0.9300
C50 H50 0.9300
C51 C56 1.367(6)
C51 C52 1.386(6)
C51 P3 1.825(4)
C52 C53 1.382(6)
C52 H52 0.9300
C53 C54 1.363(6)
C53 H53 0.9300
C54 C55 1.375(7)
C54 H54 0.9300
C55 C56 1.375(6)
C55 H55 0.9300
C56 H56 0.9300
C57 C58 1.516(5)
C57 P3 1.862(4)
C57 H57A 0.9700
C57 H57B 0.9700
C58 P4 1.850(4)
C58 H58A 0.9700
C58 H58B 0.9700
C59 C64 1.382(5)
C59 C60 1.409(5)
C59 P4 1.834(4)
C60 C61 1.369(6)
C60 H60 0.9300
C61 C62 1.389(6)
C61 H61 0.9300
C62 C63 1.356(6)
C62 H62 0.9300
C63 C64 1.387(6)
C63 H63 0.9300
C64 H64 0.9300
C65 C66 1.382(6)
C65 C70 1.395(6)
C65 P4 1.829(4)
C66 C67 1.391(6)
C66 H66 0.9300
C67 C68 1.372(7)
C67 H67 0.9300
C68 C69 1.388(7)
C68 H68 0.9300
C69 C70 1.387(6)
C69 H69 0.9300
C70 H70 0.9300
P1 Ru1 2.2486(10)
P2 Ru1 2.2595(9)
P3 Ru2 2.2525(10)
P4 Ru2 2.2472(10)

loop_
_geom_torsion_atom_site_label_1
_geom_torsion_atom_site_label_2
_geom_torsion_atom_site_label_3
_geom_torsion_atom_site_label_4
_geom_torsion
C5 C1 C2 C3 178.4(4)
S1 C1 C2 C3 -0.4(4)
C1 C2 C3 C4 0.6(5)
C2 C3 C4 C38 178.5(4)
C2 C3 C4 S1 -0.4(5)
C2 C1 C5 C6 -34(3)
S1 C1 C5 C6 145(3)
C1 C5 C6 Ru1 -27(5)
C11 C7 C8 C9 0.4(4)
Ru1 C7 C8 C9 -63.2(3)
C11 C7 C8 Ru1 63.7(3)
C7 C8 C9 C10 -0.2(4)
Ru1 C8 C9 C10 -63.3(2)
C7 C8 C9 Ru1 63.1(3)
C8 C9 C10 C11 -0.2(4)
Ru1 C9 C10 C11 -62.9(3)
C8 C9 C10 Ru1 62.7(2)
C9 C10 C11 C7 0.4(4)
Ru1 C10 C11 C7 -62.1(2)
C9 C10 C11 Ru1 62.6(3)
C8 C7 C11 C10 -0.5(4)
Ru1 C7 C11 C10 62.6(3)
C8 C7 C11 Ru1 -63.1(3)
C17 C12 C13 C14 -0.4(6)
P1 C12 C13 C14 178.6(3)
C12 C13 C14 C15 0.3(6)
C13 C14 C15 C16 0.1(6)
C14 C15 C16 C17 -0.2(6)
C13 C12 C17 C16 0.3(6)
P1 C12 C17 C16 -178.7(3)
C15 C16 C17 C12 0.0(6)
C23 C18 C19 C20 -1.2(5)
P1 C18 C19 C20 -178.8(3)
C18 C19 C20 C21 1.5(6)
C19 C20 C21 C22 0.1(6)
C20 C21 C22 C23 -2.1(6)
C19 C18 C23 C22 -0.7(5)
P1 C18 C23 C22 176.9(3)
C21 C22 C23 C18 2.4(6)
P1 C24 C25 P2 -51.3(3)
C31 C26 C27 C28 0.5(6)
P2 C26 C27 C28 172.0(3)
C26 C27 C28 C29 0.5(6)
C27 C28 C29 C30 -0.9(7)
C28 C29 C30 C31 0.3(6)
C29 C30 C31 C26 0.7(6)
C27 C26 C31 C30 -1.1(6)
P2 C26 C31 C30 -172.1(3)
C37 C32 C33 C34 -0.9(6)
P2 C32 C33 C34 176.2(3)
C32 C33 C34 C35 0.2(7)
C33 C34 C35 C36 0.7(7)
C34 C35 C36 C37 -1.0(6)
C33 C32 C37 C36 0.7(6)
P2 C32 C37 C36 -176.4(3)
C35 C36 C37 C32 0.2(7)
C3 C4 C38 C39 -29(4)
S1 C4 C38 C39 150(3)
C4 C38 C39 Ru2 -63(5)
C44 C40 C41 C42 -1.3(4)
Ru2 C40 C41 C42 62.1(3)
C44 C40 C41 Ru2 -63.4(3)
C40 C41 C42 C43 1.6(4)
Ru2 C41 C42 C43 63.0(3)
C40 C41 C42 Ru2 -61.5(3)
C41 C42 C43 C44 -1.2(5)
Ru2 C42 C43 C44 61.9(3)
C41 C42 C43 Ru2 -63.1(3)
C41 C40 C44 C43 0.6(5)
Ru2 C40 C44 C43 -63.7(3)
C41 C40 C44 Ru2 64.2(3)
C42 C43 C44 C40 0.4(5)
Ru2 C43 C44 C40 62.7(3)
C42 C43 C44 Ru2 -62.3(3)
C50 C45 C46 C47 -2.8(6)
P3 C45 C46 C47 -179.8(3)
C45 C46 C47 C48 3.1(6)
C46 C47 C48 C49 -1.1(6)
C47 C48 C49 C50 -1.1(6)
C46 C45 C50 C49 0.6(6)
P3 C45 C50 C49 177.7(3)
C48 C49 C50 C45 1.3(6)
C56 C51 C52 C53 -0.8(7)
P3 C51 C52 C53 172.9(4)
C51 C52 C53 C54 -0.5(8)
C52 C53 C54 C55 1.7(7)
C53 C54 C55 C56 -1.6(7)
C52 C51 C56 C55 0.8(7)
P3 C51 C56 C55 -172.4(4)
C54 C55 C56 C51 0.4(8)
P3 C57 C58 P4 41.6(3)
C64 C59 C60 C61 -3.6(6)
P4 C59 C60 C61 178.3(3)
C59 C60 C61 C62 2.2(6)
C60 C61 C62 C63 1.4(7)
C61 C62 C63 C64 -3.7(7)
C60 C59 C64 C63 1.4(6)
P4 C59 C64 C63 179.5(3)
C62 C63 C64 C59 2.3(6)
C70 C65 C66 C67 3.4(6)
P4 C65 C66 C67 -178.2(3)
C65 C66 C67 C68 -2.2(6)
C66 C67 C68 C69 -1.0(7)
C67 C68 C69 C70 2.7(7)
C68 C69 C70 C65 -1.3(7)
C66 C65 C70 C69 -1.7(6)
P4 C65 C70 C69 180.0(3)
C17 C12 P1 C18 -123.9(3)
C13 C12 P1 C18 57.2(3)
C17 C12 P1 C24 -19.6(4)
C13 C12 P1 C24 161.5(3)
C17 C12 P1 Ru1 101.4(3)
C13 C12 P1 Ru1 -77.6(3)
C23 C18 P1 C12 54.5(3)
C19 C18 P1 C12 -128.0(3)
C23 C18 P1 C24 -54.5(3)
C19 C18 P1 C24 123.1(3)
C23 C18 P1 Ru1 -172.2(2)
C19 C18 P1 Ru1 5.4(3)
C25 C24 P1 C12 -179.0(2)
C25 C24 P1 C18 -74.2(3)
C25 C24 P1 Ru1 53.1(3)
C37 C32 P2 C26 -123.7(3)
C33 C32 P2 C26 59.2(4)
C37 C32 P2 C25 126.6(3)
C33 C32 P2 C25 -50.4(4)
C37 C32 P2 Ru1 3.3(4)
C33 C32 P2 Ru1 -173.7(3)
C31 C26 P2 C32 -147.0(3)
C27 C26 P2 C32 42.0(3)
C31 C26 P2 C25 -41.4(4)
C27 C26 P2 C25 147.6(3)
C31 C26 P2 Ru1 80.9(3)
C27 C26 P2 Ru1 -90.1(3)
C24 C25 P2 C32 -98.9(3)
C24 C25 P2 C26 154.9(2)
C24 C25 P2 Ru1 31.2(3)
C56 C51 P3 C45 -130.2(4)
C52 C51 P3 C45 56.5(4)
C56 C51 P3 C57 -25.3(4)
C52 C51 P3 C57 161.5(4)
C56 C51 P3 Ru2 97.9(4)
C52 C51 P3 Ru2 -75.3(4)
C46 C45 P3 C51 -136.3(3)
C50 C45 P3 C51 46.7(4)
C46 C45 P3 C57 113.9(4)
C50 C45 P3 C57 -63.1(4)
C46 C45 P3 Ru2 -8.7(4)
C50 C45 P3 Ru2 174.3(3)
C58 C57 P3 C51 106.3(3)
C58 C57 P3 C45 -148.5(3)
C58 C57 P3 Ru2 -19.0(3)
C66 C65 P4 C59 140.7(3)
C70 C65 P4 C59 -41.0(4)
C66 C65 P4 C58 35.6(4)
C70 C65 P4 C58 -146.1(3)
C66 C65 P4 Ru2 -84.8(3)
C70 C65 P4 Ru2 93.6(3)
C64 C59 P4 C65 141.5(3)
C60 C59 P4 C65 -40.4(3)
C64 C59 P4 C58 -110.7(3)
C60 C59 P4 C58 67.3(3)
C64 C59 P4 Ru2 9.0(4)
C60 C59 P4 Ru2 -172.9(3)
C57 C58 P4 C65 -175.8(3)
C57 C58 P4 C59 80.0(3)
C57 C58 P4 Ru2 -48.9(3)
C2 C1 S1 C4 0.2(3)
C5 C1 S1 C4 -178.7(3)
C3 C4 S1 C1 0.2(3)
C38 C4 S1 C1 -178.8(3)
C5 C6 Ru1 C8 -65(3)
C5 C6 Ru1 C7 -38(3)
C5 C6 Ru1 P1 111(3)
C5 C6 Ru1 C9 -48(3)
C5 C6 Ru1 C10 9(3)
C5 C6 Ru1 P2 -167(3)
C5 C6 Ru1 C11 -2(3)
C7 C8 Ru1 C6 49.6(3)
C9 C8 Ru1 C6 166.7(2)
C9 C8 Ru1 C7 117.2(3)
C7 C8 Ru1 P1 -116.2(3)
C9 C8 Ru1 P1 1.0(5)
C7 C8 Ru1 C9 -117.2(3)
C7 C8 Ru1 C10 -79.9(2)
C9 C8 Ru1 C10 37.3(2)
C7 C8 Ru1 P2 147.7(2)
C9 C8 Ru1 P2 -95.2(2)
C7 C8 Ru1 C11 -37.9(2)
C9 C8 Ru1 C11 79.2(2)
C8 C7 Ru1 C6 -136.8(2)
C11 C7 Ru1 C6 106.8(2)
C11 C7 Ru1 C8 -116.4(3)
C8 C7 Ru1 P1 147.1(2)
C11 C7 Ru1 P1 30.7(3)
C8 C7 Ru1 C9 37.3(2)
C11 C7 Ru1 C9 -79.0(2)
C8 C7 Ru1 C10 79.0(2)
C11 C7 Ru1 C10 -37.4(2)
C8 C7 Ru1 P2 -42.8(3)
C11 C7 Ru1 P2 -159.14(19)
C8 C7 Ru1 C11 116.4(3)
C12 P1 Ru1 C6 -52.55(16)
C18 P1 Ru1 C6 -178.14(16)
C24 P1 Ru1 C6 67.77(16)
C12 P1 Ru1 C8 114.6(3)
C18 P1 Ru1 C8 -11.0(4)
C24 P1 Ru1 C8 -125.1(3)
C12 P1 Ru1 C7 25.8(2)
C18 P1 Ru1 C7 -99.8(2)
C24 P1 Ru1 C7 146.1(2)
C12 P1 Ru1 C9 115.28(17)
C18 P1 Ru1 C9 -10.32(18)
C24 P1 Ru1 C9 -124.40(18)
C12 P1 Ru1 C10 82.44(17)
C18 P1 Ru1 C10 -43.15(17)
C24 P1 Ru1 C10 -157.23(17)
C12 P1 Ru1 P2 -146.52(14)
C18 P1 Ru1 P2 87.89(13)
C24 P1 Ru1 P2 -26.19(13)
C12 P1 Ru1 C11 45.34(18)
C18 P1 Ru1 C11 -80.25(17)
C24 P1 Ru1 C11 165.67(17)
C10 C9 Ru1 C6 91.6(4)
C8 C9 Ru1 C6 -25.1(4)
C10 C9 Ru1 C8 116.7(3)
C10 C9 Ru1 C7 79.4(3)
C8 C9 Ru1 C7 -37.2(2)
C10 C9 Ru1 P1 -63.0(3)
C8 C9 Ru1 P1 -179.61(18)
C8 C9 Ru1 C10 -116.7(3)
C10 C9 Ru1 P2 -151.7(2)
C8 C9 Ru1 P2 91.7(2)
C10 C9 Ru1 C11 37.0(2)
C8 C9 Ru1 C11 -79.7(2)
C9 C10 Ru1 C6 -136.2(3)
C11 C10 Ru1 C6 -18.6(3)
C9 C10 Ru1 C8 -37.7(2)
C11 C10 Ru1 C8 80.0(3)
C9 C10 Ru1 C7 -79.8(3)
C11 C10 Ru1 C7 37.9(2)
C9 C10 Ru1 P1 130.9(2)
C11 C10 Ru1 P1 -111.4(2)
C11 C10 Ru1 C9 117.7(4)
C9 C10 Ru1 P2 38.5(3)
C11 C10 Ru1 P2 156.12(19)
C9 C10 Ru1 C11 -117.7(4)
C32 P2 Ru1 C6 37.02(17)
C26 P2 Ru1 C6 158.76(18)
C25 P2 Ru1 C6 -81.59(17)
C32 P2 Ru1 C8 -80.00(18)
C26 P2 Ru1 C8 41.74(18)
C25 P2 Ru1 C8 161.39(17)
C32 P2 Ru1 C7 -55.75(19)
C26 P2 Ru1 C7 66.0(2)
C25 P2 Ru1 C7 -174.36(18)
C32 P2 Ru1 P1 118.96(14)
C26 P2 Ru1 P1 -119.30(15)
C25 P2 Ru1 P1 0.35(14)
C32 P2 Ru1 C9 -117.25(18)
C26 P2 Ru1 C9 4.49(19)
C25 P2 Ru1 C9 124.14(18)
C32 P2 Ru1 C10 -139.25(19)
C26 P2 Ru1 C10 -17.5(2)
C25 P2 Ru1 C10 102.13(19)
C32 P2 Ru1 C11 -94.5(4)
C26 P2 Ru1 C11 27.2(4)
C25 P2 Ru1 C11 146.9(3)
C10 C11 Ru1 C6 166.9(2)
C7 C11 Ru1 C6 -76.6(2)
C10 C11 Ru1 C8 -79.0(2)
C7 C11 Ru1 C8 37.6(2)
C10 C11 Ru1 C7 -116.5(3)
C10 C11 Ru1 P1 80.8(2)
C7 C11 Ru1 P1 -162.7(2)
C10 C11 Ru1 C9 -36.8(2)
C7 C11 Ru1 C9 79.7(3)
C7 C11 Ru1 C10 116.5(3)
C10 C11 Ru1 P2 -62.6(4)
C7 C11 Ru1 P2 54.0(4)
C38 C39 Ru2 C40 -12(3)
C38 C39 Ru2 C44 -37(3)
C38 C39 Ru2 C42 38(3)
C38 C39 Ru2 P4 -137(3)
C38 C39 Ru2 C43 -15(3)
C38 C39 Ru2 P3 139(3)
C38 C39 Ru2 C41 24(3)
C44 C40 Ru2 C39 -141.2(3)
C41 C40 Ru2 C39 101.5(3)
C41 C40 Ru2 C44 -117.3(4)
C44 C40 Ru2 C42 79.3(3)
C41 C40 Ru2 C42 -38.0(3)
C44 C40 Ru2 P4 -58.1(3)
C41 C40 Ru2 P4 -175.4(2)
C44 C40 Ru2 C43 37.3(2)
C41 C40 Ru2 C43 -80.1(3)
C44 C40 Ru2 P3 135.2(3)
C41 C40 Ru2 P3 17.9(4)
C44 C40 Ru2 C41 117.3(4)
C40 C44 Ru2 C39 45.0(3)
C43 C44 Ru2 C39 162.1(3)
C43 C44 Ru2 C40 117.2(4)
C40 C44 Ru2 C42 -79.6(3)
C43 C44 Ru2 C42 37.6(3)
C40 C44 Ru2 P4 135.0(2)
C43 C44 Ru2 P4 -107.9(2)
C40 C44 Ru2 C43 -117.2(4)
C40 C44 Ru2 P3 -125.3(3)
C43 C44 Ru2 P3 -8.2(5)
C40 C44 Ru2 C41 -37.2(2)
C43 C44 Ru2 C41 79.9(3)
C43 C42 Ru2 C39 -140.1(3)
C41 C42 Ru2 C39 -22.5(3)
C43 C42 Ru2 C40 -79.8(3)
C41 C42 Ru2 C40 37.8(2)
C43 C42 Ru2 C44 -37.6(3)
C41 C42 Ru2 C44 80.0(3)
C43 C42 Ru2 P4 31.7(4)
C41 C42 Ru2 P4 149.4(2)
C41 C42 Ru2 C43 117.7(4)
C43 C42 Ru2 P3 124.5(2)
C41 C42 Ru2 P3 -117.9(2)
C43 C42 Ru2 C41 -117.7(4)
C65 P4 Ru2 C39 60.17(18)
C59 P4 Ru2 C39 -175.18(17)
C58 P4 Ru2 C39 -58.58(17)
C65 P4 Ru2 C40 -25.6(2)
C59 P4 Ru2 C40 99.1(2)
C58 P4 Ru2 C40 -144.33(19)
C65 P4 Ru2 C44 -56.9(2)
C59 P4 Ru2 C44 67.79(19)
C58 P4 Ru2 C44 -175.61(18)
C65 P4 Ru2 C42 -113.7(2)
C59 P4 Ru2 C42 11.0(2)
C58 P4 Ru2 C42 127.6(2)
C65 P4 Ru2 C43 -94.2(2)
C59 P4 Ru2 C43 30.49(19)
C58 P4 Ru2 C43 147.10(18)
C65 P4 Ru2 P3 147.91(16)
C59 P4 Ru2 P3 -87.44(14)
C58 P4 Ru2 P3 29.16(13)
C65 P4 Ru2 C41 -34.4(4)
C59 P4 Ru2 C41 90.3(4)
C58 P4 Ru2 C41 -153.1(4)
C44 C43 Ru2 C39 -34.2(5)
C42 C43 Ru2 C39 82.4(4)
C44 C43 Ru2 C40 -37.3(3)
C42 C43 Ru2 C40 79.3(3)
C42 C43 Ru2 C44 116.6(4)
C44 C43 Ru2 C42 -116.6(4)
C44 C43 Ru2 P4 82.8(3)
C42 C43 Ru2 P4 -160.6(2)
C44 C43 Ru2 P3 176.1(2)
C42 C43 Ru2 P3 -67.3(3)
C44 C43 Ru2 C41 -79.4(3)
C42 C43 Ru2 C41 37.2(3)
C51 P3 Ru2 C39 -44.62(17)
C45 P3 Ru2 C39 -165.97(18)
C57 P3 Ru2 C39 76.38(18)
C51 P3 Ru2 C40 39.7(3)
C45 P3 Ru2 C40 -81.7(3)
C57 P3 Ru2 C40 160.6(3)
C51 P3 Ru2 C44 126.8(3)
C45 P3 Ru2 C44 5.4(3)
C57 P3 Ru2 C44 -112.2(3)
C51 P3 Ru2 C42 87.15(19)
C45 P3 Ru2 C42 -34.2(2)
C57 P3 Ru2 C42 -151.85(19)
C51 P3 Ru2 P4 -129.45(15)
C45 P3 Ru2 P4 109.19(16)
C57 P3 Ru2 P4 -8.46(14)
C51 P3 Ru2 C43 121.23(19)
C45 P3 Ru2 C43 -0.1(2)
C57 P3 Ru2 C43 -117.77(19)
C51 P3 Ru2 C41 51.33(19)
C45 P3 Ru2 C41 -70.0(2)
C57 P3 Ru2 C41 172.33(19)
C40 C41 Ru2 C39 -80.6(3)
C42 C41 Ru2 C39 163.3(3)
C42 C41 Ru2 C40 -116.1(4)
C40 C41 Ru2 C44 37.2(3)
C42 C41 Ru2 C44 -78.9(3)
C40 C41 Ru2 C42 116.1(4)
C40 C41 Ru2 P4 12.0(5)
C42 C41 Ru2 P4 -104.1(4)
C40 C41 Ru2 C43 79.2(3)
C42 C41 Ru2 C43 -36.9(3)
C40 C41 Ru2 P3 -170.5(2)
C42 C41 Ru2 P3 73.4(3)
